data_9000209
loop_
_publ_author_name
'Konnert, J. A.'
'Clark, J. R.'
'Christ, C. L.'

_publ_section_title
;
 Crystal structure of strontioginorite, (Sr,Ca)2B14O20(OH)6.5H2O
;
_journal_name_full 'American Mineralogist'
_journal_page_first 1911
_journal_page_last 1931
_journal_volume 55
_journal_year 1970
_chemical_formula_sum 'B14 Ca H16 O31 Sr'
_chemical_name_mineral Strontioginorite
_space_group_IT_number 14
_symmetry_space_group_name_Hall '-P 2yab'
_symmetry_space_group_name_H-M 'P 1 21/a 1'
_cell_angle_alpha 90
_cell_angle_beta 101.42
_cell_angle_gamma 90
_cell_formula_units_Z 4
_cell_length_a 12.817
_cell_length_b 14.448
_cell_length_c 12.783
_cell_volume 2320.291
_database_code_amcsd 0000214
_exptl_crystal_density_diffrn 2.265
_cod_original_cell_volume 2320.292
_cod_original_formula_sum 'Sr Ca B14 O31 H16'
_cod_database_code 9000209

loop_
_space_group_symop_operation_xyz
x,y,z
1/2+x,1/2-y,z
1/2-x,1/2+y,-z
-x,-y,-z

loop_
_atom_site_aniso_label
_atom_site_aniso_U_11
_atom_site_aniso_U_22
_atom_site_aniso_U_33
_atom_site_aniso_U_12
_atom_site_aniso_U_13
_atom_site_aniso_U_23
Sr 0.02119 0.01269 0.01599 0.00074 0.00973 0.00119
Ca 0.01199 0.00740 0.01034 -0.00184 0.00638 0.00000

loop_
_atom_site_label
_atom_site_fract_x
_atom_site_fract_y
_atom_site_fract_z
_atom_site_U_iso_or_equiv
_atom_site_type_symbol
_atom_site_attached_hydrogens
Sr 0.61780 0.17110 0.73640 ? Sr 0
Ca 0.12640 0.21870 0.24630 ? Ca 0
B1 0.39030 0.20100 -0.12360 0.00887 B 0
B2 0.43340 0.30310 0.05040 0.01267 B 0
B3 0.26220 0.19610 0.01250 0.01013 B 0
B4 0.57520 0.25510 -0.04260 0.00887 B 0
B5 0.34100 0.25730 0.19200 0.01013 B 0
B6 0.30460 0.05710 -0.07960 0.01393 B 0
B7 0.39020 0.31890 0.37810 0.00887 B 0
B8 0.42230 0.20210 0.53840 0.01140 B 0
B9 0.25490 0.31100 0.50490 0.01013 B 0
B10 0.57040 0.25460 0.45670 0.01013 B 0
B11 0.33640 0.25300 0.68680 0.00633 B 0
B12 0.29220 0.45710 0.41520 0.01013 B 0
B13 0.40990 0.06680 0.40920 0.01140 B 0
B14 0.52470 0.06230 0.27360 0.01140 B 0
O1 0.36670 0.23060 -0.01650 0.00760 O 0
O2 0.43240 0.28900 0.16350 0.01267 O 0
O3 0.26270 0.21560 0.12390 0.01267 O 0
O4 0.25740 0.09670 -0.00460 0.01520 O 0
O5 0.36450 0.10380 -0.13690 0.01393 O 0
O6 0.50320 0.21210 -0.12130 0.01267 O 0
O7 0.54430 0.29420 0.04390 0.01520 O 0
O-H8 0.29230 -0.03750 -0.10030 0.02660 O 1
O-H9 0.38760 0.39220 0.01460 0.02153 O 1
O10 0.17740 0.24490 -0.05570 0.01520 O 0
O11 0.32210 0.26820 0.29330 0.01140 O 0
O12 0.36280 0.28390 0.48160 0.00633 O 0
O13 0.41220 0.20400 0.65070 0.01140 O 0
O14 0.25890 0.30070 0.61830 0.01140 O 0
O15 0.23490 0.40710 0.47570 0.01140 O 0
O16 0.36800 0.41750 0.36940 0.01267 O 0
O17 0.50300 0.30490 0.38090 0.01013 O 0
O18 0.53580 0.21360 0.53990 0.01140 O 0
O-H19 0.27070 0.54880 0.39720 0.02406 O 1
O20 0.38100 0.11600 0.48980 0.01267 O 0
O-H21 0.37300 -0.02190 0.38990 0.01900 O 1
O22 0.47420 0.10410 0.34650 0.01646 O 0
O-H23 0.50460 -0.02640 0.24150 0.02280 O 1
O-H24 0.59520 0.11700 0.23290 0.01900 O 1
O25 0.17290 0.25180 0.44190 0.01140 O 0
O26 0.32850 0.25680 0.79190 0.01267 O 0
Wat1 0.10960 0.14890 0.72070 0.02913 O 2
Wat2 0.15370 0.06140 0.27150 0.03293 O 2
Wat3 0.23670 0.45020 0.84930 0.02660 O 2
Wat4 0.01670 0.03840 0.86610 0.03546 O 2
Wat5 0.05090 -0.02460 0.40080 0.03546 O 2

loop_
_cod_changelog_entry_id
_cod_changelog_entry_author
_cod_changelog_entry_date
_cod_changelog_entry_text
1
;cod-tools version 3.8.0
Id: cif_guess_AMCSD_atom_types 9574 2023-05-10 09:00:05Z saulius
;
2023-05-10T18:45:59+03:00
;Derived atom types and hydrogen counts
from atom names that follow the AMCSD naming convention
(Wat == water, O-H == hydroxyl).
;

loop_
_cod_related_entry_id
_cod_related_entry_database
_cod_related_entry_code
1 AMCSD 0000214
